data_2234679
loop_
_publ_author_name
'Gu, Jia'
'Jiang, Xuee'
'Su, Zhanhua'
'Zhou, Baibin'

_publ_section_title
;
 <i>catena</i>-Poly[[(2,2'-bipyidine-2\k^2^<i>N</i>,<i>N</i>')-\m-cyanido-1:2\k^2^<i>N</i>:<i>C</i>-dicopper(I)]-\m-bromido-[(2,2'-bipyidine-2\k^2^<i>N</i>,<i>N</i>')-\m-cyanido-1:2\k^2^<i>N</i>:<i>C</i>-dicopper(I)]-\m-cyanido-\k^2^<i>N</i>:<i>C</i>]
;
_journal_coeditor_code HY2536
_journal_issue 5
_journal_name_full 'Acta Crystallographica Section E'
_journal_page_first m693
_journal_paper_doi 10.1107/S1600536812018120
_journal_volume 68
_journal_year 2012
_chemical_formula_iupac '[Cu4 Br (C N)3 (C10 H8 N2)2]'
_chemical_formula_moiety 'C23 H16 Br Cu4 N7'
_chemical_formula_sum 'C23 H16 Br Cu4 N7'
_chemical_formula_weight 724.53
_chemical_name_systematic
;
<i>catena</i>-Poly[[(2,2'-bipyidine-2\k^2^<i>N</i>,<i>N</i>')-\m-cyanido-
1:2\k^2^<i>N</i>:<i>C</i>-dicopper(I)]-\m-bromido-[(2,2'-bipyidine-
2\k^2^<i>N</i>,<i>N</i>')-\m-cyanido-1:2\k^2^<i>N</i>:<i>C</i>-dicopper(I)]-
\m-cyanido-\k^2^<i>N</i>:<i>C</i>]
;
_space_group_IT_number 14
_symmetry_cell_setting monoclinic
_symmetry_space_group_name_Hall '-P 2yn'
_symmetry_space_group_name_H-M 'P 1 21/n 1'
_atom_sites_solution_hydrogens geom
_atom_sites_solution_primary direct
_atom_sites_solution_secondary difmap
_audit_creation_method SHELXL-97
_cell_angle_alpha 90.00
_cell_angle_beta 102.9240(10)
_cell_angle_gamma 90.00
_cell_formula_units_Z 4
_cell_length_a 10.0074(10)
_cell_length_b 17.7556(17)
_cell_length_c 14.5125(14)
_cell_measurement_reflns_used 4357
_cell_measurement_temperature 273(2)
_cell_measurement_theta_max 22.75
_cell_measurement_theta_min 2.29
_cell_volume 2513.4(4)
_computing_cell_refinement 'SAINT (Bruker, 2007)'
_computing_data_collection 'APEX2 (Bruker, 2007)'
_computing_data_reduction 'SAINT (Bruker, 2007)'
_computing_molecular_graphics 'SHELXTL (Sheldrick, 2008) and DIAMOND (Brandenburg, 1999)'
_computing_publication_material 'SHELXTL (Sheldrick, 2008)'
_computing_structure_refinement 'SHELXL97 (Sheldrick, 2008)'
_computing_structure_solution 'SHELXS97 (Sheldrick, 2008)'
_diffrn_ambient_temperature 273(2)
_diffrn_measured_fraction_theta_full 0.987
_diffrn_measured_fraction_theta_max 0.987
_diffrn_measurement_device_type 'Bruker APEXII CCD'
_diffrn_measurement_method '\f and \w scans'
_diffrn_radiation_monochromator graphite
_diffrn_radiation_source 'fine-focus sealed tube'
_diffrn_radiation_type MoK\a
_diffrn_radiation_wavelength 0.71073
_diffrn_reflns_av_R_equivalents 0.0346
_diffrn_reflns_av_sigmaI/netI 0.0370
_diffrn_reflns_limit_h_max 13
_diffrn_reflns_limit_h_min -13
_diffrn_reflns_limit_k_max 23
_diffrn_reflns_limit_k_min -21
_diffrn_reflns_limit_l_max 19
_diffrn_reflns_limit_l_min -19
_diffrn_reflns_number 23142
_diffrn_reflns_theta_full 28.29
_diffrn_reflns_theta_max 28.29
_diffrn_reflns_theta_min 2.29
_exptl_absorpt_coefficient_mu 4.955
_exptl_absorpt_correction_T_max 0.4086
_exptl_absorpt_correction_T_min 0.3826
_exptl_absorpt_correction_type multi-scan
_exptl_absorpt_process_details '(SADABS; Bruker, 2001)'
_exptl_crystal_colour yellow
_exptl_crystal_density_diffrn 1.915
_exptl_crystal_density_method 'not measured'
_exptl_crystal_description block
_exptl_crystal_F_000 1416
_exptl_crystal_size_max 0.24
_exptl_crystal_size_mid 0.24
_exptl_crystal_size_min 0.22
_refine_diff_density_max 0.369
_refine_diff_density_min -0.412
_refine_ls_extinction_coef 0.00042(11)
_refine_ls_extinction_expression Fc^*^=kFc[1+0.001xFc^2^\l^3^/sin(2\q)]^-1/4^
_refine_ls_extinction_method 'SHELXL97 (Sheldrick, 2008)'
_refine_ls_goodness_of_fit_ref 0.999
_refine_ls_hydrogen_treatment constr
_refine_ls_matrix_type full
_refine_ls_number_parameters 317
_refine_ls_number_reflns 6171
_refine_ls_number_restraints 0
_refine_ls_restrained_S_all 0.999
_refine_ls_R_factor_all 0.0817
_refine_ls_R_factor_gt 0.0352
_refine_ls_shift/su_max 0.000
_refine_ls_shift/su_mean 0.000
_refine_ls_structure_factor_coef Fsqd
_refine_ls_weighting_details 'calc w=1/[\s^2^(Fo^2^)+(0.0336P)^2^+0.2889P] where P=(Fo^2^+2Fc^2^)/3'
_refine_ls_weighting_scheme calc
_refine_ls_wR_factor_gt 0.0697
_refine_ls_wR_factor_ref 0.0839
_reflns_number_gt 3491
_reflns_number_total 6171
_reflns_threshold_expression I>2\s(I)
_cod_data_source_file hy2536.cif
_cod_data_source_block I
_cod_original_sg_symbol_H-M 'P 21/n'
_cod_database_code 2234679
_cod_database_fobs_code 2234679

loop_
_symmetry_equiv_pos_as_xyz
'x, y, z'
'-x+1/2, y+1/2, -z+1/2'
'-x, -y, -z'
'x-1/2, -y-1/2, z-1/2'

loop_
_atom_site_type_symbol
_atom_site_label
_atom_site_fract_x
_atom_site_fract_y
_atom_site_fract_z
_atom_site_U_iso_or_equiv
_atom_site_adp_type
_atom_site_calc_flag
_atom_site_refinement_flags
_atom_site_occupancy
_atom_site_symmetry_multiplicity
Cu Cu1 0.35793(5) 0.01457(3) 0.84772(3) 0.08134(17) Uani d . 1 1
Cu Cu2 1.10313(5) 0.03539(3) 0.62780(4) 0.1015(2) Uani d . 1 1
Cu Cu3 0.46792(5) 0.19932(3) 0.63059(3) 0.07283(15) Uani d . 1 1
Cu Cu4 0.87398(4) 0.19909(2) 0.81033(3) 0.06160(13) Uani d . 1 1
Br Br1 0.66910(4) 0.26922(3) 0.72846(3) 0.08278(14) Uani d . 1 1
N N1 0.2531(3) 0.01213(16) 0.95197(18) 0.0624(7) Uani d . 1 1
N N2 0.4332(3) -0.08313(16) 0.91135(18) 0.0633(7) Uani d . 1 1
N N3 1.1656(3) -0.07460(17) 0.6509(2) 0.0754(8) Uani d . 1 1
N N4 1.2024(3) 0.02421(17) 0.5226(2) 0.0719(8) Uani d . 1 1
N N5 0.4205(3) 0.12318(17) 0.70702(19) 0.0722(8) Uani d . 1 1
N N6 0.4104(3) 0.26904(16) 0.4389(2) 0.0695(8) Uani d . 1 1
N N7 0.9502(3) 0.13623(16) 0.73146(19) 0.0681(7) Uani d . 1 1
C C1 0.1708(4) 0.0657(2) 0.9725(3) 0.0736(10) Uani d . 1 1
H H1 0.1423 0.1037 0.9284 0.088 Uiso calc R 1 1
C C2 0.1261(4) 0.0676(2) 1.0554(3) 0.0766(10) Uani d . 1 1
H H2 0.0695 0.1061 1.0674 0.092 Uiso calc R 1 1
C C3 0.1669(4) 0.0114(2) 1.1194(3) 0.0718(10) Uani d . 1 1
H H3 0.1379 0.0109 1.1760 0.086 Uiso calc R 1 1
C C4 0.2521(3) -0.04517(19) 1.0997(2) 0.0605(8) Uani d . 1 1
H H4 0.2813 -0.0836 1.1431 0.073 Uiso calc R 1 1
C C5 0.2931(3) -0.04371(18) 1.0149(2) 0.0535(8) Uani d . 1 1
C C6 0.3839(3) -0.10117(18) 0.9871(2) 0.0550(8) Uani d . 1 1
C C7 0.4153(3) -0.1688(2) 1.0339(2) 0.0668(9) Uani d . 1 1
H H7 0.3800 -0.1803 1.0863 0.080 Uiso calc R 1 1
C C8 0.4990(4) -0.2189(2) 1.0022(3) 0.0851(12) Uani d . 1 1
H H8 0.5201 -0.2650 1.0324 0.102 Uiso calc R 1 1
C C9 0.5519(4) -0.2003(3) 0.9248(3) 0.0854(12) Uani d . 1 1
H H9 0.6096 -0.2331 0.9022 0.102 Uiso calc R 1 1
C C10 0.5169(4) -0.1325(3) 0.8830(3) 0.0805(11) Uani d . 1 1
H H10 0.5533 -0.1196 0.8315 0.097 Uiso calc R 1 1
C C11 1.1467(4) -0.1211(3) 0.7194(3) 0.0967(14) Uani d . 1 1
H H11 1.0891 -0.1057 0.7580 0.116 Uiso calc R 1 1
C C12 1.2070(5) -0.1896(3) 0.7354(3) 0.1034(15) Uani d . 1 1
H H12 1.1926 -0.2199 0.7845 0.124 Uiso calc R 1 1
C C13 1.2888(5) -0.2128(3) 0.6784(4) 0.1056(15) Uani d . 1 1
H H13 1.3310 -0.2597 0.6873 0.127 Uiso calc R 1 1
C C14 1.3087(4) -0.1667(2) 0.6077(3) 0.0893(12) Uani d . 1 1
H H14 1.3652 -0.1821 0.5684 0.107 Uiso calc R 1 1
C C15 1.2458(3) -0.0972(2) 0.5940(3) 0.0633(9) Uani d . 1 1
C C16 1.2631(3) -0.0431(2) 0.5204(2) 0.0617(9) Uani d . 1 1
C C17 1.3361(4) -0.0580(2) 0.4522(3) 0.0811(11) Uani d . 1 1
H H17 1.3769 -0.1049 0.4504 0.097 Uiso calc R 1 1
C C18 1.3487(4) -0.0046(3) 0.3876(3) 0.0975(13) Uani d . 1 1
H H18 1.3981 -0.0147 0.3418 0.117 Uiso calc R 1 1
C C19 1.2890(4) 0.0634(3) 0.3904(3) 0.0954(12) Uani d . 1 1
H H19 1.2972 0.1009 0.3473 0.114 Uiso calc R 1 1
C C20 1.2164(4) 0.0755(2) 0.4580(3) 0.0903(12) Uani d . 1 1
H H20 1.1742 0.1221 0.4593 0.108 Uiso calc R 1 1
C C21 0.3923(3) 0.0802(2) 0.7580(2) 0.0658(9) Uani d . 1 1
C C22 0.4283(3) 0.24393(18) 0.5130(2) 0.0536(8) Uani d . 1 1
C C23 1.0047(4) 0.09831(19) 0.6881(3) 0.0706(10) Uani d . 1 1

loop_
_atom_site_aniso_label
_atom_site_aniso_U_11
_atom_site_aniso_U_22
_atom_site_aniso_U_33
_atom_site_aniso_U_12
_atom_site_aniso_U_13
_atom_site_aniso_U_23
Cu1 0.0947(3) 0.0914(4) 0.0562(3) -0.0338(3) 0.0130(2) 0.0137(2)
Cu2 0.0880(3) 0.0867(4) 0.1408(5) 0.0024(3) 0.0487(3) -0.0510(3)
Cu3 0.0990(3) 0.0733(3) 0.0532(3) 0.0211(2) 0.0318(2) 0.0187(2)
Cu4 0.0725(3) 0.0637(3) 0.0520(2) -0.0044(2) 0.02109(19) -0.0135(2)
Br1 0.0697(2) 0.0949(3) 0.0768(3) 0.0063(2) 0.00151(19) 0.0136(2)
N1 0.0643(16) 0.0648(19) 0.0558(17) -0.0068(14) 0.0085(13) 0.0070(15)
N2 0.0630(16) 0.073(2) 0.0557(17) -0.0154(14) 0.0176(13) -0.0033(15)
N3 0.0662(17) 0.072(2) 0.095(2) -0.0112(15) 0.0324(17) -0.0206(18)
N4 0.0713(18) 0.056(2) 0.088(2) 0.0030(15) 0.0171(16) -0.0208(17)
N5 0.093(2) 0.075(2) 0.0492(17) -0.0009(16) 0.0170(15) 0.0079(15)
N6 0.0674(18) 0.069(2) 0.072(2) -0.0068(14) 0.0151(15) -0.0024(16)
N7 0.0760(18) 0.0662(19) 0.0627(18) 0.0042(15) 0.0169(15) -0.0111(15)
C1 0.077(2) 0.058(2) 0.079(3) -0.0036(19) 0.004(2) 0.012(2)
C2 0.078(2) 0.071(3) 0.078(3) 0.001(2) 0.011(2) -0.010(2)
C3 0.078(2) 0.080(3) 0.059(2) -0.008(2) 0.0191(18) -0.011(2)
C4 0.066(2) 0.063(2) 0.052(2) -0.0099(17) 0.0114(16) 0.0017(17)
C5 0.0533(17) 0.057(2) 0.0477(19) -0.0139(15) 0.0061(14) 0.0019(16)
C6 0.0524(17) 0.061(2) 0.0503(19) -0.0149(15) 0.0090(14) -0.0022(16)
C7 0.066(2) 0.066(2) 0.070(2) -0.0063(18) 0.0191(17) 0.0082(19)
C8 0.076(3) 0.073(3) 0.104(3) 0.005(2) 0.017(2) 0.007(2)
C9 0.076(3) 0.088(3) 0.095(3) -0.005(2) 0.024(2) -0.022(3)
C10 0.079(3) 0.099(3) 0.068(3) -0.019(2) 0.027(2) -0.011(2)
C11 0.082(3) 0.108(4) 0.108(4) -0.022(3) 0.039(3) -0.016(3)
C12 0.083(3) 0.108(4) 0.116(4) -0.020(3) 0.015(3) 0.026(3)
C13 0.083(3) 0.092(4) 0.138(4) 0.013(2) 0.018(3) 0.022(3)
C14 0.078(3) 0.082(3) 0.108(3) 0.015(2) 0.021(2) -0.001(3)
C15 0.0484(17) 0.061(2) 0.079(2) -0.0021(16) 0.0100(16) -0.0222(19)
C16 0.0492(17) 0.061(2) 0.071(2) 0.0034(16) 0.0059(16) -0.0193(19)
C17 0.083(3) 0.082(3) 0.079(3) 0.018(2) 0.020(2) -0.014(2)
C18 0.100(3) 0.120(4) 0.075(3) 0.011(3) 0.025(2) -0.009(3)
C19 0.098(3) 0.099(4) 0.084(3) -0.005(3) 0.011(2) 0.005(3)
C20 0.100(3) 0.057(3) 0.112(4) 0.008(2) 0.018(3) -0.008(3)
C21 0.073(2) 0.073(2) 0.050(2) -0.0087(18) 0.0102(16) 0.0081(18)
C22 0.0647(19) 0.059(2) 0.0359(17) -0.0024(15) 0.0098(14) 0.0112(15)
C23 0.075(2) 0.059(2) 0.082(3) -0.0009(18) 0.027(2) -0.019(2)

loop_
_atom_type_symbol
_atom_type_description
_atom_type_scat_dispersion_real
_atom_type_scat_dispersion_imag
_atom_type_scat_source
C C 0.0033 0.0016 'International Tables Vol C Tables 4.2.6.8 and 6.1.1.4'
H H 0.0000 0.0000 'International Tables Vol C Tables 4.2.6.8 and 6.1.1.4'
N N 0.0061 0.0033 'International Tables Vol C Tables 4.2.6.8 and 6.1.1.4'
Cu Cu 0.3201 1.2651 'International Tables Vol C Tables 4.2.6.8 and 6.1.1.4'
Br Br -0.2901 2.4595 'International Tables Vol C Tables 4.2.6.8 and 6.1.1.4'

loop_
_geom_angle_atom_site_label_1
_geom_angle_atom_site_label_2
_geom_angle_atom_site_label_3
_geom_angle_site_symmetry_1
_geom_angle_site_symmetry_3
_geom_angle
C21 Cu1 N1 . . 138.90(14)
C21 Cu1 N2 . . 139.10(13)
N1 Cu1 N2 . . 80.99(11)
C23 Cu2 N4 . . 146.27(15)
C23 Cu2 N3 . . 132.60(15)
N4 Cu2 N3 . . 81.13(13)
C22 Cu3 N5 . . 145.80(13)
C22 Cu3 Br1 . . 106.87(10)
N5 Cu3 Br1 . . 107.33(9)
N7 Cu4 N6 . 4_666 139.32(12)
N7 Cu4 Br1 . . 114.45(9)
N6 Cu4 Br1 4_666 . 106.16(8)
Cu4 Br1 Cu3 . . 119.81(2)
C1 N1 C5 . . 118.5(3)
C1 N1 Cu1 . . 126.9(2)
C5 N1 Cu1 . . 113.4(2)
C10 N2 C6 . . 117.8(3)
C10 N2 Cu1 . . 127.9(2)
C6 N2 Cu1 . . 114.2(2)
C15 N3 C11 . . 118.6(3)
C15 N3 Cu2 . . 112.8(3)
C11 N3 Cu2 . . 128.3(3)
C20 N4 C16 . . 118.1(3)
C20 N4 Cu2 . . 127.7(3)
C16 N4 Cu2 . . 114.1(3)
C21 N5 Cu3 . . 175.6(3)
C22 N6 Cu4 . 4_565 174.1(3)
C23 N7 Cu4 . . 175.3(3)
N1 C1 C2 . . 123.4(3)
N1 C1 H1 . . 118.3
C2 C1 H1 . . 118.3
C3 C2 C1 . . 118.2(4)
C3 C2 H2 . . 120.9
C1 C2 H2 . . 120.9
C2 C3 C4 . . 119.6(3)
C2 C3 H3 . . 120.2
C4 C3 H3 . . 120.2
C5 C4 C3 . . 119.2(3)
C5 C4 H4 . . 120.4
C3 C4 H4 . . 120.4
N1 C5 C4 . . 121.0(3)
N1 C5 C6 . . 115.5(3)
C4 C5 C6 . . 123.5(3)
N2 C6 C7 . . 121.7(3)
N2 C6 C5 . . 114.8(3)
C7 C6 C5 . . 123.5(3)
C8 C7 C6 . . 119.2(3)
C8 C7 H7 . . 120.4
C6 C7 H7 . . 120.4
C7 C8 C9 . . 119.4(4)
C7 C8 H8 . . 120.3
C9 C8 H8 . . 120.3
C10 C9 C8 . . 117.8(4)
C10 C9 H9 . . 121.1
C8 C9 H9 . . 121.1
N2 C10 C9 . . 124.0(4)
N2 C10 H10 . . 118.0
C9 C10 H10 . . 118.0
N3 C11 C12 . . 123.4(4)
N3 C11 H11 . . 118.3
C12 C11 H11 . . 118.3
C13 C12 C11 . . 118.4(5)
C13 C12 H12 . . 120.8
C11 C12 H12 . . 120.8
C12 C13 C14 . . 119.3(4)
C12 C13 H13 . . 120.4
C14 C13 H13 . . 120.4
C13 C14 C15 . . 120.5(4)
C13 C14 H14 . . 119.7
C15 C14 H14 . . 119.7
N3 C15 C14 . . 119.8(4)
N3 C15 C16 . . 115.9(3)
C14 C15 C16 . . 124.3(3)
N4 C16 C17 . . 120.1(4)
N4 C16 C15 . . 115.8(3)
C17 C16 C15 . . 124.1(3)
C18 C17 C16 . . 120.4(4)
C18 C17 H17 . . 119.8
C16 C17 H17 . . 119.8
C19 C18 C17 . . 119.5(4)
C19 C18 H18 . . 120.3
C17 C18 H18 . . 120.3
C18 C19 C20 . . 118.4(4)
C18 C19 H19 . . 120.8
C20 C19 H19 . . 120.8
N4 C20 C19 . . 123.5(4)
N4 C20 H20 . . 118.2
C19 C20 H20 . . 118.2
N5 C21 Cu1 . . 175.3(3)
N6 C22 Cu3 . . 175.7(3)
N7 C23 Cu2 . . 175.0(3)

loop_
_geom_bond_atom_site_label_1
_geom_bond_atom_site_label_2
_geom_bond_site_symmetry_2
_geom_bond_distance
_geom_bond_publ_flag
Cu1 N1 . 2.025(3) y
Cu1 N2 . 2.029(3) y
Cu1 C21 . 1.836(4) y
Cu2 N3 . 2.055(3) y
Cu2 N4 . 2.010(3) y
Cu2 C23 . 1.836(3) y
Cu3 N5 . 1.876(3) y
Cu3 Br1 . 2.5163(6) y
Cu3 C22 . 1.842(3) y
Cu4 N6 4_666 1.906(3) y
Cu4 N7 . 1.878(3) y
Cu4 Br1 . 2.4650(6) y
N1 C1 . 1.334(4) ?
N1 C5 . 1.347(4) ?
N2 C10 . 1.339(4) ?
N2 C6 . 1.341(3) ?
N3 C15 . 1.336(4) ?
N3 C11 . 1.338(5) ?
N4 C20 . 1.337(5) ?
N4 C16 . 1.344(4) ?
N5 C21 . 1.141(4) ?
N6 C22 . 1.141(4) ?
N7 C23 . 1.140(4) ?
C1 C2 . 1.374(5) ?
C1 H1 . 0.9300 ?
C2 C3 . 1.363(5) ?
C2 H2 . 0.9300 ?
C3 C4 . 1.387(5) ?
C3 H3 . 0.9300 ?
C4 C5 . 1.383(4) ?
C4 H4 . 0.9300 ?
C5 C6 . 1.480(4) ?
C6 C7 . 1.381(4) ?
C7 C8 . 1.370(5) ?
C7 H7 . 0.9300 ?
C8 C9 . 1.385(5) ?
C8 H8 . 0.9300 ?
C9 C10 . 1.357(5) ?
C9 H9 . 0.9300 ?
C10 H10 . 0.9300 ?
C11 C12 . 1.354(6) ?
C11 H11 . 0.9300 ?
C12 C13 . 1.351(6) ?
C12 H12 . 0.9300 ?
C13 C14 . 1.362(5) ?
C13 H13 . 0.9300 ?
C14 C15 . 1.379(5) ?
C14 H14 . 0.9300 ?
C15 C16 . 1.474(5) ?
C16 C17 . 1.381(4) ?
C17 C18 . 1.360(5) ?
C17 H17 . 0.9300 ?
C18 C19 . 1.351(6) ?
C18 H18 . 0.9300 ?
C19 C20 . 1.363(5) ?
C19 H19 . 0.9300 ?
C20 H20 . 0.9300 ?
